data_4319849
loop_
_publ_author_name
'Du-Hwan Jo'
'Yu-Min Chiou'
'Lawrence Que'

_publ_section_title
;
 Models for Extradiol Cleaving Catechol Dioxygenases: Syntheses,
 Structures, and Reactivities of Iron(II)-Monoanionic Catecholate
 Complexes
;
_journal_name_full 'Inorganic Chemistry'
_journal_page_first 3181
_journal_page_last 3190
_journal_paper_doi 10.1021/ic001185d
_journal_volume 40
_journal_year 2001
_chemical_compound_source 'Prof. L. Que'
_chemical_formula_analytical 'C21 H24 Cl Fe N6 O6'
_chemical_formula_moiety 'C21 H24 Cl Fe N6 O6'
_chemical_formula_structural 'C21 H24 Cl Fe N6 O6'
_chemical_formula_sum 'C21 H24 Cl Fe N6 O6'
_chemical_formula_weight 547.76
_chemical_name_common 40205
_chemical_name_systematic
; 
 ? 
;
_space_group_IT_number 14
_symmetry_cell_setting monoclinic
_symmetry_space_group_name_Hall '-P 2yn'
_symmetry_space_group_name_H-M 'P 1 21/n 1'
_atom_sites_solution_hydrogens geom
_atom_sites_solution_primary direct
_atom_sites_solution_secondary difmap
_audit_creation_method SHELXL
_cell_angle_alpha 90.00
_cell_angle_beta 101.01(3)
_cell_angle_gamma 90.00
_cell_formula_units_Z 4
_cell_length_a 11.934(4)
_cell_length_b 16.54(15)
_cell_length_c 12.408(4)
_cell_measurement_reflns_used 46
_cell_measurement_temperature 177(2)
_cell_measurement_theta_max 24.0
_cell_measurement_theta_min 14.0
_cell_volume 2404(2)
_computing_structure_refinement 'SHELXL-93 (Sheldrick, 1993)'
_computing_structure_solution 'SHELXS-86 (Sheldrick, 1990)'
_diffrn_ambient_temperature 177(2)
_diffrn_measurement_device 'Enraf-Nonius CAD4'
_diffrn_measurement_method 'omega scans'
_diffrn_radiation_monochromator graphite
_diffrn_radiation_source 'fine-focus sealed tube'
_diffrn_radiation_type MoK\a
_diffrn_radiation_wavelength 0.71073
_diffrn_reflns_av_R_equivalents 0.033
_diffrn_reflns_av_sigmaI/netI 0.0756
_diffrn_reflns_limit_h_max 15
_diffrn_reflns_limit_h_min -7
_diffrn_reflns_limit_k_max 21
_diffrn_reflns_limit_k_min -21
_diffrn_reflns_limit_l_max 16
_diffrn_reflns_limit_l_min -16
_diffrn_reflns_number 5800
_diffrn_reflns_theta_max 28.00
_diffrn_reflns_theta_min 2.08
_diffrn_standards_interval_time 80
_diffrn_standards_number 3
_exptl_absorpt_coefficient_mu 0.788
_exptl_absorpt_correction_T_max 1.00
_exptl_absorpt_correction_T_min 0.93
_exptl_absorpt_correction_type empirical
_exptl_crystal_colour Red-black
_exptl_crystal_density_diffrn 1.513
_exptl_crystal_description Prism
_exptl_crystal_F_000 1132
_exptl_crystal_size_max 0.60
_exptl_crystal_size_mid 0.35
_exptl_crystal_size_min 0.30
_refine_diff_density_max 0.629
_refine_diff_density_min -0.365
_refine_diff_density_rms 0.068
_refine_ls_extinction_method none
_refine_ls_goodness_of_fit_all 1.020
_refine_ls_goodness_of_fit_obs 1.092
_refine_ls_hydrogen_treatment riding
_refine_ls_matrix_type full
_refine_ls_number_parameters 319
_refine_ls_number_reflns 5800
_refine_ls_number_restraints 0
_refine_ls_restrained_S_all 1.020
_refine_ls_restrained_S_obs 1.092
_refine_ls_R_factor_all 0.0976
_refine_ls_R_factor_obs 0.0539
_refine_ls_shift/esd_max 0.000
_refine_ls_shift/esd_mean 0.000
_refine_ls_structure_factor_coef Fsqd
_refine_ls_weighting_details 'w=1/[\s^2^(Fo^2^)+(0.0579P)^2^+1.1353P] where P=(Fo^2^+2Fc^2^)/3'
_refine_ls_weighting_scheme calc
_refine_ls_wR_factor_all 0.1512
_refine_ls_wR_factor_obs 0.1290
_reflns_number_observed 3776
_reflns_number_total 5800
_reflns_observed_criterion >2sigma(I)
_cod_data_source_file ic001185d_4.cif
_cod_data_source_block 40205
_cod_depositor_comments
;
The following automatic conversions were performed:

'_symmetry_cell_setting' value 'Monoclinic' changed to 'monoclinic'
according to the built-in table from CIF Core dictionary named
'cif_core.dic' version 2.4.1 from
2010-06-29.

'_exptl_absorpt_correction_type' value 'Empirical'
changed to 'empirical' according to the built-in table from CIF Core
dictionary named 'cif_core.dic' version 2.4.1 from 2010-06-29.

Automatic conversion script
Id: cif_fix_values 1646 2011-03-28 12:23:43Z adriana 

The following automatic conversions were performed:

'_refine_ls_weighting_scheme' value 'calc
w=1/[\s^2^(Fo^2^)+(0.0579P)^2^+1.1353P] where P=(Fo^2^+2Fc^2^)/3' was
changed to 'calc'. New tag '_refine_ls_weighting_details' was
created. The value of the new tag was set to
'w=1/[\s^2^(Fo^2^)+(0.0579P)^2^+1.1353P] where P=(Fo^2^+2Fc^2^)/3'.

Automatic conversion script
Id: cif_fix_values 3143 2015-03-26 13:38:13Z robertas 
;
_cod_original_cell_volume 2404.1(25)
_cod_database_code 4319849

loop_
_symmetry_equiv_pos_as_xyz
'x, y, z'
'-x+1/2, y+1/2, -z+1/2'
'-x, -y, -z'
'x-1/2, -y-1/2, z-1/2'

loop_
_atom_site_aniso_label
_atom_site_aniso_U_11
_atom_site_aniso_U_22
_atom_site_aniso_U_33
_atom_site_aniso_U_23
_atom_site_aniso_U_13
_atom_site_aniso_U_12
Fe1 0.0347(2) 0.0287(2) 0.0501(3) -0.0077(2) 0.0072(2) -0.0028(2)
O1W 0.038(2) 0.114(3) 0.094(3) -0.013(2) 0.001(2) -0.002(2)
O2W 0.119(3) 0.0274(14) 0.094(3) -0.007(2) 0.004(2) 0.003(2)
N1 0.0392(14) 0.0224(11) 0.0390(14) -0.0038(10) 0.0137(12) -0.0063(11)
N1W 0.037(2) 0.061(2) 0.059(2) -0.017(2) 0.0073(14) -0.007(2)
N2W 0.055(2) 0.0316(15) 0.064(2) -0.0103(14) -0.001(2) -0.0003(14)
N11 0.040(2) 0.053(2) 0.051(2) -0.015(2) 0.0195(14) -0.0101(14)
N21 0.0401(15) 0.0365(14) 0.041(2) -0.0020(12) 0.0047(12) -0.0084(12)
N31 0.041(2) 0.0356(14) 0.046(2) 0.0006(12) 0.0136(13) -0.0026(12)
C11 0.047(2) 0.033(2) 0.049(2) 0.0032(14) 0.016(2) -0.0125(15)
C12 0.047(2) 0.053(2) 0.048(2) -0.005(2) 0.020(2) -0.021(2)
C13 0.073(3) 0.077(3) 0.048(2) 0.005(2) 0.023(2) -0.026(3)
C14 0.096(4) 0.114(5) 0.050(3) -0.011(3) 0.030(3) -0.046(4)
C15 0.083(4) 0.119(5) 0.068(3) -0.044(4) 0.045(3) -0.041(4)
C16 0.047(2) 0.078(3) 0.068(3) -0.034(2) 0.025(2) -0.014(2)
C17 0.057(3) 0.093(4) 0.107(4) -0.053(4) 0.023(3) 0.011(3)
C21 0.046(2) 0.031(2) 0.044(2) -0.0084(14) 0.011(2) -0.0049(14)
C22 0.042(2) 0.038(2) 0.039(2) -0.0080(14) 0.0078(14) -0.0086(14)
C23 0.046(2) 0.063(2) 0.047(2) -0.010(2) 0.010(2) -0.006(2)
C24 0.058(3) 0.085(4) 0.046(2) -0.006(2) 0.015(2) -0.019(2)
C25 0.072(3) 0.075(3) 0.039(2) 0.007(2) 0.007(2) -0.031(2)
C26 0.055(2) 0.046(2) 0.046(2) 0.006(2) -0.004(2) -0.014(2)
C27 0.083(3) 0.055(3) 0.066(3) 0.017(2) -0.006(3) 0.001(2)
C31 0.038(2) 0.0272(13) 0.040(2) -0.0035(13) 0.0091(13) -0.0070(13)
C32 0.039(2) 0.0274(14) 0.044(2) -0.0022(13) 0.0070(14) -0.0061(13)
C33 0.047(2) 0.052(2) 0.038(2) -0.007(2) 0.004(2) -0.005(2)
C34 0.055(2) 0.060(3) 0.049(2) 0.007(2) -0.003(2) 0.001(2)
C35 0.048(2) 0.049(2) 0.065(3) 0.006(2) 0.004(2) 0.009(2)
C36 0.043(2) 0.039(2) 0.060(2) -0.002(2) 0.014(2) 0.000(2)
C37 0.083(3) 0.056(3) 0.079(3) -0.005(2) 0.038(3) 0.019(2)
Cl1Z 0.0414(4) 0.0446(5) 0.0457(5) 0.0010(4) 0.0113(4) 0.0009(4)
O1Z 0.109(3) 0.111(4) 0.072(3) -0.018(2) -0.022(2) -0.010(3)
O2Z 0.126(4) 0.077(3) 0.081(3) -0.035(2) -0.024(2) 0.028(3)
O3Z 0.082(3) 0.165(5) 0.173(5) -0.026(4) 0.069(3) -0.003(3)
O4Z 0.282(8) 0.075(3) 0.126(4) 0.044(3) 0.094(5) 0.015(4)

loop_
_atom_site_label
_atom_site_type_symbol
_atom_site_fract_x
_atom_site_fract_y
_atom_site_fract_z
_atom_site_U_iso_or_equiv
_atom_site_thermal_displace_type
_atom_site_occupancy
_atom_site_calc_flag
_atom_site_refinement_flags
_atom_site_disorder_group
Fe1 Fe 0.16896(4) 0.03544(3) 0.24172(4) 0.03793(14) Uani 1 d . .
O1W O -0.0656(3) 0.0531(3) 0.1517(3) 0.0838(12) Uani 1 d . .
O2W O 0.2138(4) 0.2029(2) 0.2595(3) 0.0820(11) Uani 1 d . .
N1 N 0.2813(2) -0.0674(2) 0.2792(2) 0.0327(6) Uani 1 d . .
N1W N 0.0267(3) 0.0314(2) 0.1893(3) 0.0527(8) Uani 1 d . .
N2W N 0.2127(3) 0.1325(2) 0.2597(3) 0.0521(8) Uani 1 d . .
N11 N 0.1668(3) 0.0076(2) 0.4189(3) 0.0466(7) Uani 1 d . .
N21 N 0.2301(3) 0.0154(2) 0.0869(2) 0.0395(6) Uani 1 d . .
N31 N 0.5283(3) -0.1420(2) 0.2782(3) 0.0403(6) Uani 1 d . .
C11 C 0.2355(3) -0.1174(2) 0.3602(3) 0.0422(8) Uani 1 d . .
H1 H 0.2910(3) -0.1602(2) 0.3896(3) 0.051 Uiso 1 calc R .
H2 H 0.1635(3) -0.1437(2) 0.3243(3) 0.051 Uiso 1 calc R .
C12 C 0.2141(3) -0.0641(3) 0.4519(3) 0.0482(9) Uani 1 d . .
C13 C 0.2401(4) -0.0873(3) 0.5607(4) 0.0646(13) Uani 1 d . .
H3 H 0.2755(4) -0.1378(3) 0.5818(4) 0.078 Uiso 1 calc R .
C14 C 0.2128(5) -0.0343(4) 0.6375(4) 0.085(2) Uani 1 d . .
H4 H 0.2302(5) -0.0480(4) 0.7132(4) 0.102 Uiso 1 calc R .
C15 C 0.1610(5) 0.0376(4) 0.6057(5) 0.086(2) Uani 1 d . .
H5 H 0.1410(5) 0.0733(4) 0.6590(5) 0.103 Uiso 1 calc R .
C16 C 0.1375(4) 0.0586(3) 0.4954(4) 0.0624(13) Uani 1 d . .
C17 C 0.0794(4) 0.1366(3) 0.4566(5) 0.085(2) Uani 1 d . .
H16 H 0.0314(28) 0.1287(7) 0.3840(16) 0.127 Uiso 1 calc R .
H17 H 0.1370(4) 0.1780(8) 0.4520(33) 0.127 Uiso 1 calc R .
H18 H 0.0318(28) 0.1541(13) 0.5086(19) 0.127 Uiso 1 calc R .
C21 C 0.2746(3) -0.1123(2) 0.1750(3) 0.0399(7) Uani 1 d . .
H6 H 0.2000(3) -0.1401(2) 0.1555(3) 0.048 Uiso 1 calc R .
H7 H 0.3357(3) -0.1537(2) 0.1831(3) 0.048 Uiso 1 calc R .
C22 C 0.2883(3) -0.0539(2) 0.0869(3) 0.0398(8) Uani 1 d . .
C23 C 0.3553(3) -0.0719(3) 0.0103(3) 0.0520(9) Uani 1 d . .
H8 H 0.3965(3) -0.1213(3) 0.0139(3) 0.062 Uiso 1 calc R .
C24 C 0.3605(4) -0.0163(3) -0.0712(4) 0.0626(12) Uani 1 d . .
H9 H 0.4066(4) -0.0263(3) -0.1244(4) 0.075 Uiso 1 calc R .
C25 C 0.2989(4) 0.0532(3) -0.0746(3) 0.0623(13) Uani 1 d . .
H10 H 0.3008(4) 0.0914(3) -0.1314(3) 0.075 Uiso 1 calc R .
C26 C 0.2325(4) 0.0691(3) 0.0049(3) 0.0508(10) Uani 1 d . .
C27 C 0.1608(5) 0.1437(3) 0.0014(4) 0.0705(14) Uani 1 d . .
H19 H 0.1376(27) 0.1617(13) -0.0748(5) 0.106 Uiso 1 calc R .
H20 H 0.2052(11) 0.1864(8) 0.0447(26) 0.106 Uiso 1 calc R .
H21 H 0.0928(16) 0.1317(6) 0.0320(28) 0.106 Uiso 1 calc R .
C31 C 0.4007(3) -0.0390(2) 0.3247(3) 0.0346(6) Uani 1 d . .
H11 H 0.3990(3) -0.0040(2) 0.3891(3) 0.042 Uiso 1 calc R .
H12 H 0.4278(3) -0.0058(2) 0.2685(3) 0.042 Uiso 1 calc R .
C32 C 0.4847(3) -0.1067(2) 0.3590(3) 0.0371(7) Uani 1 d . .
C33 C 0.5123(3) -0.1325(2) 0.4671(3) 0.0461(9) Uani 1 d . .
H13 H 0.4813(3) -0.1059(2) 0.5227(3) 0.055 Uiso 1 calc R .
C34 C 0.5852(4) -0.1973(3) 0.4932(4) 0.0561(10) Uani 1 d . .
H14 H 0.6046(4) -0.2162(3) 0.5667(4) 0.067 Uiso 1 calc R .
C35 C 0.6292(4) -0.2341(3) 0.4110(4) 0.0552(10) Uani 1 d . .
H15 H 0.6797(4) -0.2788(3) 0.4268(4) 0.066 Uiso 1 calc R .
C36 C 0.5985(3) -0.2049(2) 0.3043(3) 0.0467(8) Uani 1 d . .
C37 C 0.6431(5) -0.2450(3) 0.2113(4) 0.0695(14) Uani 1 d . .
H22 H 0.7230(10) -0.2294(18) 0.2147(18) 0.104 Uiso 1 calc R .
H23 H 0.5974(20) -0.2276(17) 0.1410(4) 0.104 Uiso 1 calc R .
H24 H 0.6379(29) -0.3038(3) 0.2180(17) 0.104 Uiso 1 calc R .
Cl1Z Cl 0.50495(8) 0.21167(6) 0.19591(8) 0.0435(2) Uani 1 d . .
O1Z O 0.4236(4) 0.2194(3) 0.0990(3) 0.1026(15) Uani 1 d . .
O2Z O 0.5029(4) 0.2810(2) 0.2603(3) 0.100(2) Uani 1 d . .
O3Z O 0.6119(4) 0.2064(4) 0.1638(5) 0.134(2) Uani 1 d . .
O4Z O 0.4914(6) 0.1424(3) 0.2533(5) 0.154(3) Uani 1 d . .

loop_
_atom_type_symbol
_atom_type_description
_atom_type_scat_dispersion_real
_atom_type_scat_dispersion_imag
_atom_type_scat_source
C C 0.0033 0.0016 'International Tables Vol C Tables 4.2.6.8 and 6.1.1.4'
H H 0.0000 0.0000 'International Tables Vol C Tables 4.2.6.8 and 6.1.1.4'
N N 0.0061 0.0033 'International Tables Vol C Tables 4.2.6.8 and 6.1.1.4'
O O 0.0106 0.0060 'International Tables Vol C Tables 4.2.6.8 and 6.1.1.4'
Cl Cl 0.1484 0.1585 'International Tables Vol C Tables 4.2.6.8 and 6.1.1.4'
Fe Fe 0.3463 0.8444 'International Tables Vol C Tables 4.2.6.8 and 6.1.1.4'

loop_
_geom_angle_atom_site_label_1
_geom_angle_atom_site_label_2
_geom_angle_atom_site_label_3
_geom_angle
_geom_angle_site_symmetry_1
_geom_angle_site_symmetry_3
_geom_angle_publ_flag
N2W Fe1 N1W 110.4(2) . . ?
N2W Fe1 N1 123.80(15) . . ?
N1W Fe1 N1 125.79(15) . . ?
N2W Fe1 N21 96.4(2) . . ?
N1W Fe1 N21 97.62(14) . . ?
N1 Fe1 N21 76.97(11) . . ?
N2W Fe1 N11 97.3(2) . . ?
N1W Fe1 N11 99.74(15) . . ?
N1 Fe1 N11 75.60(12) . . ?
N21 Fe1 N11 152.52(12) . . ?
C21 N1 C11 110.3(3) . . ?
C21 N1 C31 111.9(3) . . ?
C11 N1 C31 111.3(3) . . ?
C21 N1 Fe1 106.2(2) . . ?
C11 N1 Fe1 106.9(2) . . ?
C31 N1 Fe1 109.9(2) . . ?
O1W N1W Fe1 159.7(4) . . ?
O2W N2W Fe1 162.4(4) . . ?
C12 N11 C16 118.8(4) . . ?
C12 N11 Fe1 113.3(2) . . ?
C16 N11 Fe1 127.3(3) . . ?
C22 N21 C26 118.3(3) . . ?
C22 N21 Fe1 112.7(2) . . ?
C26 N21 Fe1 127.9(3) . . ?
C36 N31 C32 118.0(3) . . ?
N1 C11 C12 108.9(3) . . ?
N11 C12 C13 123.2(4) . . ?
N11 C12 C11 114.2(3) . . ?
C13 C12 C11 122.6(4) . . ?
C14 C13 C12 117.3(5) . . ?
C15 C14 C13 120.6(5) . . ?
C14 C15 C16 119.9(5) . . ?
N11 C16 C15 120.0(5) . . ?
N11 C16 C17 118.2(5) . . ?
C15 C16 C17 121.7(5) . . ?
N1 C21 C22 108.6(3) . . ?
N21 C22 C23 123.4(4) . . ?
N21 C22 C21 115.2(3) . . ?
C23 C22 C21 121.4(4) . . ?
C24 C23 C22 118.2(4) . . ?
C25 C24 C23 119.2(4) . . ?
C24 C25 C26 120.7(4) . . ?
N21 C26 C25 120.1(4) . . ?
N21 C26 C27 117.9(4) . . ?
C25 C26 C27 122.0(4) . . ?
N1 C31 C32 113.9(3) . . ?
N31 C32 C33 122.2(3) . . ?
N31 C32 C31 116.2(3) . . ?
C33 C32 C31 121.6(3) . . ?
C34 C33 C32 119.3(4) . . ?
C35 C34 C33 118.9(4) . . ?
C34 C35 C36 118.9(4) . . ?
N31 C36 C35 122.7(4) . . ?
N31 C36 C37 116.9(4) . . ?
C35 C36 C37 120.4(4) . . ?
O4Z Cl1Z O1Z 113.0(4) . . ?
O4Z Cl1Z O2Z 111.8(3) . . ?
O1Z Cl1Z O2Z 109.3(3) . . ?
O4Z Cl1Z O3Z 107.3(4) . . ?
O1Z Cl1Z O3Z 106.2(3) . . ?
O2Z Cl1Z O3Z 109.0(3) . . ?

loop_
_geom_bond_atom_site_label_1
_geom_bond_atom_site_label_2
_geom_bond_distance
_geom_bond_site_symmetry_2
_geom_bond_publ_flag
Fe1 N2W 1.690(3) . ?
Fe1 N1W 1.699(3) . ?
Fe1 N1 2.160(3) . ?
Fe1 N21 2.207(3) . ?
Fe1 N11 2.251(3) . ?
O1W N1W 1.168(4) . ?
O2W N2W 1.165(4) . ?
N1 C21 1.481(4) . ?
N1 C11 1.484(4) . ?
N1 C31 1.504(4) . ?
N11 C12 1.343(6) . ?
N11 C16 1.365(5) . ?
N21 C22 1.340(5) . ?
N21 C26 1.354(5) . ?
N31 C36 1.337(5) . ?
N31 C32 1.348(4) . ?
C11 C12 1.500(5) . ?
C12 C13 1.380(6) . ?
C13 C14 1.380(7) . ?
C14 C15 1.363(9) . ?
C15 C16 1.388(8) . ?
C16 C17 1.499(8) . ?
C21 C22 1.491(5) . ?
C22 C23 1.386(5) . ?
C23 C24 1.377(6) . ?
C24 C25 1.361(7) . ?
C25 C26 1.402(6) . ?
C26 C27 1.497(6) . ?
C31 C32 1.508(5) . ?
C32 C33 1.387(5) . ?
C33 C34 1.378(6) . ?
C34 C35 1.376(6) . ?
C35 C36 1.391(6) . ?
C36 C37 1.513(6) . ?
Cl1Z O4Z 1.374(4) . ?
Cl1Z O1Z 1.399(4) . ?
Cl1Z O2Z 1.401(4) . ?
Cl1Z O3Z 1.410(4) . ?

loop_
_geom_torsion_atom_site_label_1
_geom_torsion_atom_site_label_2
_geom_torsion_atom_site_label_3
_geom_torsion_atom_site_label_4
_geom_torsion
_geom_torsion_site_symmetry_1
_geom_torsion_site_symmetry_2
_geom_torsion_site_symmetry_3
_geom_torsion_site_symmetry_4
_geom_torsion_publ_flag
N2W Fe1 N1 C21 -120.1(2) . . . . ?
N1W Fe1 N1 C21 59.0(3) . . . . ?
N21 Fe1 N1 C21 -31.0(2) . . . . ?
N11 Fe1 N1 C21 150.8(2) . . . . ?
N2W Fe1 N1 C11 122.1(2) . . . . ?
N1W Fe1 N1 C11 -58.8(3) . . . . ?
N21 Fe1 N1 C11 -148.8(2) . . . . ?
N11 Fe1 N1 C11 33.0(2) . . . . ?
N2W Fe1 N1 C31 1.2(3) . . . . ?
N1W Fe1 N1 C31 -179.7(2) . . . . ?
N21 Fe1 N1 C31 90.2(2) . . . . ?
N11 Fe1 N1 C31 -88.0(2) . . . . ?
N2W Fe1 N1W O1W 6.9(11) . . . . ?
N1 Fe1 N1W O1W -172.3(9) . . . . ?
N21 Fe1 N1W O1W -92.9(10) . . . . ?
N11 Fe1 N1W O1W 108.5(10) . . . . ?
N1W Fe1 N2W O2W -3.7(13) . . . . ?
N1 Fe1 N2W O2W 175.5(12) . . . . ?
N21 Fe1 N2W O2W 96.9(13) . . . . ?
N11 Fe1 N2W O2W -107.0(13) . . . . ?
N2W Fe1 N11 C12 -135.3(3) . . . . ?
N1W Fe1 N11 C12 112.5(3) . . . . ?
N1 Fe1 N11 C12 -12.2(2) . . . . ?
N21 Fe1 N11 C12 -16.0(4) . . . . ?
N2W Fe1 N11 C16 35.6(3) . . . . ?
N1W Fe1 N11 C16 -76.6(3) . . . . ?
N1 Fe1 N11 C16 158.8(3) . . . . ?
N21 Fe1 N11 C16 155.0(3) . . . . ?
N2W Fe1 N21 C22 132.7(3) . . . . ?
N1W Fe1 N21 C22 -115.6(3) . . . . ?
N1 Fe1 N21 C22 9.5(2) . . . . ?
N11 Fe1 N21 C22 13.2(4) . . . . ?
N2W Fe1 N21 C26 -35.0(3) . . . . ?
N1W Fe1 N21 C26 76.7(3) . . . . ?
N1 Fe1 N21 C26 -158.2(3) . . . . ?
N11 Fe1 N21 C26 -154.5(3) . . . . ?
C21 N1 C11 C12 -165.0(3) . . . . ?
C31 N1 C11 C12 70.1(4) . . . . ?
Fe1 N1 C11 C12 -49.9(3) . . . . ?
C16 N11 C12 C13 -3.4(6) . . . . ?
Fe1 N11 C12 C13 168.3(3) . . . . ?
C16 N11 C12 C11 176.1(3) . . . . ?
Fe1 N11 C12 C11 -12.2(4) . . . . ?
N1 C11 C12 N11 41.7(4) . . . . ?
N1 C11 C12 C13 -138.8(4) . . . . ?
N11 C12 C13 C14 1.7(6) . . . . ?
C11 C12 C13 C14 -177.7(4) . . . . ?
C12 C13 C14 C15 0.7(7) . . . . ?
C13 C14 C15 C16 -1.3(8) . . . . ?
C12 N11 C16 C15 2.7(6) . . . . ?
Fe1 N11 C16 C15 -167.8(3) . . . . ?
C12 N11 C16 C17 -177.0(4) . . . . ?
Fe1 N11 C16 C17 12.6(5) . . . . ?
C14 C15 C16 N11 -0.4(7) . . . . ?
C14 C15 C16 C17 179.2(5) . . . . ?
C11 N1 C21 C22 163.7(3) . . . . ?
C31 N1 C21 C22 -71.8(3) . . . . ?
Fe1 N1 C21 C22 48.1(3) . . . . ?
C26 N21 C22 C23 3.1(5) . . . . ?
Fe1 N21 C22 C23 -165.9(3) . . . . ?
C26 N21 C22 C21 -175.7(3) . . . . ?
Fe1 N21 C22 C21 15.3(4) . . . . ?
N1 C21 C22 N21 -43.4(4) . . . . ?
N1 C21 C22 C23 137.8(3) . . . . ?
N21 C22 C23 C24 -1.2(6) . . . . ?
C21 C22 C23 C24 177.6(4) . . . . ?
C22 C23 C24 C25 -1.0(6) . . . . ?
C23 C24 C25 C26 1.3(7) . . . . ?
C22 N21 C26 C25 -2.8(5) . . . . ?
Fe1 N21 C26 C25 164.3(3) . . . . ?
C22 N21 C26 C27 175.9(3) . . . . ?
Fe1 N21 C26 C27 -17.0(5) . . . . ?
C24 C25 C26 N21 0.7(6) . . . . ?
C24 C25 C26 C27 -178.0(4) . . . . ?
C21 N1 C31 C32 -65.2(4) . . . . ?
C11 N1 C31 C32 58.8(4) . . . . ?
Fe1 N1 C31 C32 177.0(2) . . . . ?
C36 N31 C32 C33 1.4(5) . . . . ?
C36 N31 C32 C31 -176.6(3) . . . . ?
N1 C31 C32 N31 81.5(4) . . . . ?
N1 C31 C32 C33 -96.5(4) . . . . ?
N31 C32 C33 C34 -1.1(6) . . . . ?
C31 C32 C33 C34 176.8(3) . . . . ?
C32 C33 C34 C35 0.5(6) . . . . ?
C33 C34 C35 C36 -0.1(6) . . . . ?
C32 N31 C36 C35 -1.0(6) . . . . ?
C32 N31 C36 C37 178.1(4) . . . . ?
C34 C35 C36 N31 0.4(6) . . . . ?
C34 C35 C36 C37 -178.7(4) . . . . ?
